data_4029597
loop_
_publ_author_name
'Harsanyi, Antal'
'Sandford, Graham'
'Yufit, Dmitri S.'
'Howard, Judith Ak'

_publ_section_title
;
 Syntheses of fluorooxindole and 2-fluoro-2-arylacetic acid derivatives
 from diethyl 2-fluoromalonate ester.
;
_journal_name_full 'Beilstein journal of organic chemistry'
_journal_page_first 1213
_journal_page_last 1219
_journal_paper_doi 10.3762/bjoc.10.119
_journal_volume 10
_journal_year 2014
_chemical_formula_moiety 'C13 H14 F N O6'
_chemical_formula_sum 'C13 H14 F N O6'
_chemical_formula_weight 299.25
_chemical_name_systematic
;
Diethyl 2-fluoro-2-(2-nitrophenyl)-malonate
;
_space_group_crystal_system triclinic
_space_group_IT_number 2
_space_group_name_Hall '-P 1'
_space_group_name_H-M_alt 'P -1'
_symmetry_space_group_name_Hall '-P 1'
_symmetry_space_group_name_H-M 'P -1'
_atom_sites_solution_hydrogens difmap
_atom_sites_solution_primary direct
_atom_sites_solution_secondary difmap
_audit_creation_date 2012-08-22
_audit_creation_method
;
  Olex2 1.2-beta
  (compiled 2012.08.15 svn.r2450, GUI svn.r4314)
;
_cell_angle_alpha 88.846(19)
_cell_angle_beta 76.201(17)
_cell_angle_gamma 66.218(17)
_cell_formula_units_Z 2
_cell_length_a 7.6353(11)
_cell_length_b 8.0212(17)
_cell_length_c 12.559(3)
_cell_measurement_reflns_used 718
_cell_measurement_temperature 120
_cell_measurement_theta_max 32.4547
_cell_measurement_theta_min 2.7796
_cell_volume 681.0(3)
_computing_cell_refinement
;
CrysAlisPro, Agilent Technologies,
Version 1.171.36.20 (release 27-06-2012 CrysAlis171 .NET)
(compiled Jul 11 2012,15:38:31)
;
_computing_data_collection
;
CrysAlisPro, Agilent Technologies,
Version 1.171.36.20 (release 27-06-2012 CrysAlis171 .NET)
(compiled Jul 11 2012,15:38:31)
;
_computing_data_reduction
;
CrysAlisPro, Agilent Technologies,
Version 1.171.36.20 (release 27-06-2012 CrysAlis171 .NET)
(compiled Jul 11 2012,15:38:31)
;
_computing_molecular_graphics
;
O. V. Dolomanov, L. J. Bourhis, R. J. Gildea, J. A. K. Howard and H. Puschmann,
OLEX2: a complete structure solution, refinement and analysis program.
J. Appl. Cryst. (2009). 42, 339-341.
;
_computing_publication_material
;
O. V. Dolomanov, L. J. Bourhis, R. J. Gildea, J. A. K. Howard and H. Puschmann,
OLEX2: a complete structure solution, refinement and analysis program.
J. Appl. Cryst. (2009). 42, 339-341.
;
_computing_structure_refinement
;
XL, G.M. Sheldrick, Acta Cryst.
(2008). A64, 112-122
;
_computing_structure_solution
;
XS, G.M. Sheldrick, Acta Cryst.
(2008). A64, 112-122
;
_diffrn_ambient_temperature 120
_diffrn_detector CCD
_diffrn_detector_area_resol_mean 16.1511
_diffrn_detector_type Sapphire3
_diffrn_measured_fraction_theta_full 0.9993
_diffrn_measured_fraction_theta_max 0.9952
_diffrn_measurement_details
;
  1 omega  -83.00  -34.00   1.0000   20.0000
omega____ theta____ kappa____ phi______ frames
    -      -26.3429 -179.0000   90.0000 49

  2 omega  -36.00   44.00   1.0000   20.0000
omega____ theta____ kappa____ phi______ frames
    -      -26.3429   38.0000   30.0000 80

  3 omega  -91.00   31.00   1.0000   20.0000
omega____ theta____ kappa____ phi______ frames
    -      -26.3429    0.0000    0.0000 122

  4 omega   27.00   87.00   1.0000   20.0000
omega____ theta____ kappa____ phi______ frames
    -       26.9679 -130.0000 -148.0000 60

  5 omega   61.00   97.00   1.0000   20.0000
omega____ theta____ kappa____ phi______ frames
    -       26.9679  179.0000    0.0000 36

  6 omega   62.00  101.00   1.0000   20.0000
omega____ theta____ kappa____ phi______ frames
    -       26.9679  179.0000 -180.0000 39

  7 omega   28.00   85.00   1.0000   20.0000
omega____ theta____ kappa____ phi______ frames
    -       26.9679 -130.0000   31.0000 57
;
_diffrn_measurement_device '3-circle diffractometer'
_diffrn_measurement_device_type 'Xcalibur, Sapphire3, Gemini ultra'
_diffrn_measurement_method \w-scan
_diffrn_orient_matrix_UB_11 -0.0282942000
_diffrn_orient_matrix_UB_12 -0.0700124000
_diffrn_orient_matrix_UB_13 0.0222959000
_diffrn_orient_matrix_UB_21 0.0119822000
_diffrn_orient_matrix_UB_22 -0.0351533000
_diffrn_orient_matrix_UB_23 -0.0538796000
_diffrn_orient_matrix_UB_31 0.1002970000
_diffrn_orient_matrix_UB_32 -0.0571800000
_diffrn_orient_matrix_UB_33 -0.0026464000
_diffrn_radiation_collimation monochromator
_diffrn_radiation_monochromator graphite
_diffrn_radiation_type 'Mo K\a'
_diffrn_radiation_wavelength 0.7107
_diffrn_radiation_xray_symbol Mo
_diffrn_reflns_av_R_equivalents 0.0675
_diffrn_reflns_av_unetI/netI 0.1136
_diffrn_reflns_limit_h_max 10
_diffrn_reflns_limit_h_min -8
_diffrn_reflns_limit_k_max 10
_diffrn_reflns_limit_k_min -10
_diffrn_reflns_limit_l_max 16
_diffrn_reflns_limit_l_min -12
_diffrn_reflns_number 5758
_diffrn_reflns_theta_full 28.00
_diffrn_reflns_theta_max 28.00
_diffrn_reflns_theta_min 2.79
_diffrn_source 'Enhance (Mo) X-ray Source'
_diffrn_source_type 'sealed tube'
_exptl_absorpt_coefficient_mu 0.125
_exptl_absorpt_correction_T_max 0.994
_exptl_absorpt_correction_T_min 0.969
_exptl_absorpt_correction_type analytical
_exptl_absorpt_process_details
;
CrysAlisPro, Agilent Technologies,
Version 1.171.36.20 (release 27-06-2012 CrysAlis171 .NET)
(compiled Jul 11 2012,15:38:31)
Analytical numeric absorption correction using a multifaceted crystal
            model based on expressions derived by R.C. Clark & J.S. Reid.
(Clark, R. C. & Reid, J. S. (1995). Acta Cryst. A51, 887-897)
;
_exptl_crystal_colour 'clear light colourless'
_exptl_crystal_colour_lustre clear
_exptl_crystal_colour_modifier light
_exptl_crystal_colour_primary colourless
_exptl_crystal_density_diffrn 1.459
_exptl_crystal_density_method 'not measured'
_exptl_crystal_description plate
_exptl_crystal_F_000 312
_exptl_crystal_size_max 0.33
_exptl_crystal_size_mid 0.2277
_exptl_crystal_size_min 0.0459
_refine_diff_density_max 0.311
_refine_diff_density_min -0.360
_refine_diff_density_rms 0.078
_refine_ls_extinction_method none
_refine_ls_goodness_of_fit_ref 1.014
_refine_ls_hydrogen_treatment refall
_refine_ls_matrix_type full
_refine_ls_number_parameters 246
_refine_ls_number_reflns 3284
_refine_ls_number_restraints 0
_refine_ls_restrained_S_all 1.014
_refine_ls_R_factor_all 0.1339
_refine_ls_R_factor_gt 0.0733
_refine_ls_shift/su_max 0.000
_refine_ls_shift/su_mean 0.000
_refine_ls_structure_factor_coef Fsqd
_refine_ls_weighting_details 'calc w=1/[\s^2^(Fo^2^)+(0.0660P)^2^+0.0000P] where P=(Fo^2^+2Fc^2^)/3'
_refine_ls_weighting_scheme calc
_refine_ls_wR_factor_gt 0.1489
_refine_ls_wR_factor_ref 0.1932
_reflns_number_gt 1811
_reflns_number_total 3284
_reflns_threshold_expression >2sigma(I)
_cod_data_source_file 1860-5397-10-119-S3.cif
_cod_data_source_block 3_12srv156
_cod_depositor_comments 'Adding full bibliography for 4029597--4029599.cif.'
_cod_original_cell_volume 681.0(2)
_cod_database_code 4029597
_chemical_oxdiff_formula 'C13 H14 F1 N1 O6'
_reflns_odcompleteness_completeness 99.93
_reflns_odcompleteness_iscentric 1
_reflns_odcompleteness_theta 30.44

loop_
_space_group_symop_id
_space_group_symop_operation_xyz
1 'x, y, z'
2 '-x, -y, -z'

loop_
_atom_site_label
_atom_site_type_symbol
_atom_site_fract_x
_atom_site_fract_y
_atom_site_fract_z
_atom_site_U_iso_or_equiv
_atom_site_adp_type
_atom_site_occupancy
_atom_site_symmetry_multiplicity
_atom_site_calc_flag
F1 F 0.3019(2) 0.2055(2) 0.25418(16) 0.0340(5) Uani 1 1 d
O1 O 0.0971(3) 0.4935(3) 0.1558(2) 0.0407(6) Uani 1 1 d
O2 O 0.3075(5) 0.4789(4) 0.0043(3) 0.0736(10) Uani 1 1 d
O3 O 0.3403(3) -0.1246(3) 0.3130(2) 0.0397(6) Uani 1 1 d
O4 O 0.0143(3) -0.0382(3) 0.32825(18) 0.0302(5) Uani 1 1 d
O5 O -0.0689(3) 0.3865(3) 0.37737(19) 0.0330(6) Uani 1 1 d
O6 O -0.1800(3) 0.3146(3) 0.24137(17) 0.0264(5) Uani 1 1 d
N1 N 0.2077(4) 0.4148(4) 0.0685(3) 0.0382(7) Uani 1 1 d
C1 C 0.1949(4) 0.1126(4) 0.1130(2) 0.0220(6) Uani 1 1 d
C2 C 0.2228(4) 0.2327(4) 0.0351(3) 0.0287(7) Uani 1 1 d
C3 C 0.2625(4) 0.1921(5) -0.0766(3) 0.0354(8) Uani 1 1 d
C4 C 0.2742(4) 0.0255(5) -0.1150(3) 0.0322(8) Uani 1 1 d
C5 C 0.2513(4) -0.0972(5) -0.0407(3) 0.0301(8) Uani 1 1 d
C6 C 0.2145(4) -0.0564(4) 0.0711(3) 0.0253(7) Uani 1 1 d
C7 C 0.1583(4) 0.1516(4) 0.2347(3) 0.0253(7) Uani 1 1 d
C8 C 0.1860(5) -0.0221(4) 0.2970(3) 0.0279(7) Uani 1 1 d
C9 C 0.0160(6) -0.1981(5) 0.3873(3) 0.0358(8) Uani 1 1 d
C10 C -0.1941(6) -0.1731(6) 0.4309(4) 0.0427(9) Uani 1 1 d
C11 C -0.0429(4) 0.3024(4) 0.2936(3) 0.0256(7) Uani 1 1 d
C12 C -0.3832(5) 0.4406(5) 0.2971(3) 0.0329(8) Uani 1 1 d
C13 C -0.4752(5) 0.3526(5) 0.3870(3) 0.0330(8) Uani 1 1 d
H3 H 0.282(5) 0.283(6) -0.131(3) 0.052(11) Uiso 1 1 d
H4 H 0.297(4) 0.006(4) -0.194(3) 0.023(8) Uiso 1 1 d
H5 H 0.273(5) -0.220(5) -0.064(3) 0.036(10) Uiso 1 1 d
H6 H 0.201(5) -0.148(5) 0.122(3) 0.035(9) Uiso 1 1 d
H9A H 0.094(5) -0.221(5) 0.445(3) 0.036(9) Uiso 1 1 d
H9B H 0.103(5) -0.310(5) 0.327(3) 0.040(10) Uiso 1 1 d
H10A H -0.266(5) -0.162(5) 0.371(3) 0.052(12) Uiso 1 1 d
H10B H -0.287(6) -0.062(6) 0.483(3) 0.067(13) Uiso 1 1 d
H10C H -0.183(6) -0.289(7) 0.472(4) 0.076(14) Uiso 1 1 d
H12A H -0.440(4) 0.463(4) 0.240(3) 0.027(9) Uiso 1 1 d
H12B H -0.378(4) 0.553(5) 0.322(3) 0.032(9) Uiso 1 1 d
H13A H -0.624(6) 0.432(5) 0.420(3) 0.055(11) Uiso 1 1 d
H13B H -0.404(6) 0.308(6) 0.443(3) 0.066(13) Uiso 1 1 d
H13C H -0.469(6) 0.232(6) 0.361(3) 0.066(13) Uiso 1 1 d

loop_
_atom_site_aniso_label
_atom_site_aniso_U_11
_atom_site_aniso_U_22
_atom_site_aniso_U_33
_atom_site_aniso_U_23
_atom_site_aniso_U_13
_atom_site_aniso_U_12
F1 0.0237(9) 0.0354(11) 0.0516(13) -0.0071(9) -0.0158(8) -0.0170(8)
O1 0.0429(14) 0.0290(13) 0.0562(18) -0.0027(12) -0.0091(12) -0.0222(11)
O2 0.092(2) 0.0486(18) 0.087(3) 0.0082(17) 0.0106(18) -0.0543(17)
O3 0.0348(13) 0.0327(14) 0.0486(16) 0.0007(12) -0.0162(11) -0.0076(10)
O4 0.0335(12) 0.0232(11) 0.0361(14) 0.0037(10) -0.0098(9) -0.0134(9)
O5 0.0349(12) 0.0300(13) 0.0372(14) -0.0077(11) -0.0094(10) -0.0160(10)
O6 0.0207(10) 0.0254(11) 0.0335(13) -0.0049(10) -0.0097(9) -0.0079(8)
N1 0.0355(16) 0.0308(16) 0.055(2) 0.0069(15) -0.0091(14) -0.0215(13)
C1 0.0211(14) 0.0229(15) 0.0293(17) -0.0004(13) -0.0100(11) -0.0140(11)
C2 0.0212(15) 0.0270(17) 0.041(2) 0.0008(14) -0.0082(13) -0.0126(12)
C3 0.0256(17) 0.041(2) 0.040(2) 0.0097(17) -0.0071(14) -0.0145(15)
C4 0.0219(16) 0.041(2) 0.031(2) -0.0038(16) -0.0040(13) -0.0113(14)
C5 0.0253(16) 0.0333(19) 0.034(2) -0.0091(16) -0.0061(13) -0.0149(14)
C6 0.0226(15) 0.0240(16) 0.0327(19) -0.0035(14) -0.0046(12) -0.0141(12)
C7 0.0213(14) 0.0259(16) 0.0374(19) -0.0048(14) -0.0130(12) -0.0151(12)
C8 0.0308(17) 0.0240(16) 0.0290(18) -0.0029(13) -0.0113(13) -0.0090(13)
C9 0.054(2) 0.0216(17) 0.034(2) 0.0022(15) -0.0088(16) -0.0184(15)
C10 0.053(2) 0.036(2) 0.049(3) 0.006(2) -0.0128(19) -0.0289(19)
C11 0.0276(16) 0.0212(15) 0.0326(18) -0.0028(14) -0.0095(13) -0.0131(12)
C12 0.0262(17) 0.0293(19) 0.041(2) -0.0048(16) -0.0117(15) -0.0074(14)
C13 0.0232(17) 0.0317(19) 0.045(2) -0.0097(17) -0.0063(14) -0.0126(14)

loop_
_atom_type_symbol
_atom_type_description
_atom_type_scat_dispersion_real
_atom_type_scat_dispersion_imag
_atom_type_scat_source
C C 0.0033 0.0016 'International Tables Vol C Tables 4.2.6.8 and 6.1.1.4'
H H 0.0000 0.0000 'International Tables Vol C Tables 4.2.6.8 and 6.1.1.4'
N N 0.0061 0.0033 'International Tables Vol C Tables 4.2.6.8 and 6.1.1.4'
O O 0.0106 0.0060 'International Tables Vol C Tables 4.2.6.8 and 6.1.1.4'
F F 0.0171 0.0103 'International Tables Vol C Tables 4.2.6.8 and 6.1.1.4'

loop_
_exptl_crystal_face_index_h
_exptl_crystal_face_index_k
_exptl_crystal_face_index_l
_exptl_crystal_face_perp_dist
_exptl_oxdiff_crystal_face_indexfrac_h
_exptl_oxdiff_crystal_face_indexfrac_k
_exptl_oxdiff_crystal_face_indexfrac_l
_exptl_oxdiff_crystal_face_x
_exptl_oxdiff_crystal_face_y
_exptl_oxdiff_crystal_face_z
0 0 1 0.0229 0.0005 -0.0022 1.0002 0.0224 -0.0538 -0.0025
0 0 -1 0.0229 -0.0005 0.0022 -1.0002 -0.0224 0.0538 0.0025
1 0 0 0.1042 0.9984 0.0036 -0.0132 -0.0288 0.0125 0.1000
-1 0 0 0.1042 -0.9984 -0.0036 0.0132 0.0288 -0.0125 -0.1000
5 11 2 0.1604 4.9954 10.9877 2.0593 -0.8647 -0.4374 -0.1327
-5 -11 -2 0.1504 -4.9954 -10.9877 -2.0593 0.8647 0.4374 0.1327
6 -6 2 0.1214 5.9899 -5.9684 1.8534 0.2897 0.1817 0.9371
-8 -10 -4 0.1558 -7.9913 -9.9966 -4.0089 0.8366 0.4717 -0.2193

loop_
_geom_angle_atom_site_label_1
_geom_angle_atom_site_label_2
_geom_angle_atom_site_label_3
_geom_angle
C8 O4 C9 116.6(2)
C11 O6 C12 115.1(2)
O1 N1 O2 123.6(3)
O1 N1 C2 119.2(3)
O2 N1 C2 117.2(3)
C2 C1 C6 116.1(3)
C2 C1 C7 123.8(3)
C6 C1 C7 120.0(3)
C1 C2 N1 121.5(3)
C3 C2 N1 115.6(3)
C3 C2 C1 123.0(3)
C2 C3 C4 119.3(3)
C2 C3 H3 121(2)
C4 C3 H3 120(2)
C3 C4 H4 116(2)
C5 C4 C3 119.2(3)
C5 C4 H4 125(2)
C4 C5 C6 121.1(3)
C4 C5 H5 122(2)
C6 C5 H5 117(2)
C1 C6 H6 120(2)
C5 C6 C1 121.3(3)
C5 C6 H6 119(2)
F1 C7 C1 109.1(2)
F1 C7 C8 104.5(2)
F1 C7 C11 106.1(2)
C1 C7 C8 112.0(2)
C1 C7 C11 116.7(2)
C11 C7 C8 107.5(2)
O3 C8 O4 126.4(3)
O3 C8 C7 123.9(3)
O4 C8 C7 109.8(2)
O4 C9 C10 107.7(3)
O4 C9 H9A 112(2)
O4 C9 H9B 103(2)
C10 C9 H9A 114(2)
C10 C9 H9B 114.8(19)
H9A C9 H9B 104(3)
C9 C10 H10A 113(2)
C9 C10 H10B 118(3)
C9 C10 H10C 104(2)
H10A C10 H10B 102(3)
H10A C10 H10C 111(3)
H10B C10 H10C 109(3)
O5 C11 O6 126.6(3)
O5 C11 C7 123.0(3)
O6 C11 C7 110.3(2)
O6 C12 C13 111.2(3)
O6 C12 H12A 101(2)
O6 C12 H12B 107.4(18)
C13 C12 H12A 113(2)
C13 C12 H12B 114(2)
H12A C12 H12B 109(3)
C12 C13 H13A 112(2)
C12 C13 H13B 115(3)
C12 C13 H13C 113(2)
H13A C13 H13B 112(3)
H13A C13 H13C 105(3)
H13B C13 H13C 97(3)

loop_
_geom_bond_atom_site_label_1
_geom_bond_atom_site_label_2
_geom_bond_distance
F1 C7 1.401(3)
O1 N1 1.212(4)
O2 N1 1.225(4)
O3 C8 1.196(4)
O4 C8 1.334(4)
O4 C9 1.465(4)
O5 C11 1.193(3)
O6 C11 1.334(3)
O6 C12 1.471(4)
N1 C2 1.479(4)
C1 C2 1.400(4)
C1 C6 1.402(4)
C1 C7 1.503(4)
C2 C3 1.379(5)
C3 C4 1.391(5)
C3 H3 1.02(4)
C4 C5 1.376(5)
C4 H4 0.96(3)
C5 C6 1.383(5)
C5 H5 0.97(4)
C6 H6 0.98(4)
C7 C8 1.547(4)
C7 C11 1.538(4)
C9 C10 1.496(5)
C9 H9A 1.01(3)
C9 H9B 1.06(3)
C10 H10A 1.01(4)
C10 H10B 1.00(4)
C10 H10C 1.04(5)
C12 C13 1.502(5)
C12 H12A 0.90(3)
C12 H12B 0.98(3)
C13 H13A 1.03(4)
C13 H13B 0.97(4)
C13 H13C 1.00(5)
